data_7159339
loop_
_publ_author_name
'Deng, Yi-Hang'
'Zhang, Chuan-Bao'
'Sun, Jun-Jie'
'Xu, Wen-Li'
'Fu, Ji-Ya'

_publ_section_title
;
 A regioselective [3 + 2] cycloaddition reaction of
 2-benzylidene-1-indenones with functional olefins to access
 indanone-fused 2D/3D skeletons.
;
_journal_issue 21
_journal_name_full 'Organic &amp; biomolecular chemistry'
_journal_page_first 4388
_journal_page_last 4392
_journal_paper_doi 10.1039/d3ob00559c
_journal_volume 21
_journal_year 2023
_chemical_formula_moiety 'C25 H19 Cl O2'
_chemical_formula_sum 'C25 H19 Cl O2'
_chemical_formula_weight 386.85
_chemical_name_common hd_fjy21
_space_group_crystal_system tetragonal
_space_group_IT_number 114
_space_group_name_Hall 'P -4 2n'
_space_group_name_H-M_alt 'P -4 21 c'
_atom_sites_solution_hydrogens geom
_audit_update_record
;
2022-12-12 deposited with the CCDC.	2023-04-24 downloaded from the CCDC.
;
_cell_angle_alpha 90
_cell_angle_beta 90
_cell_angle_gamma 90
_cell_formula_units_Z 8
_cell_length_a 22.4516(5)
_cell_length_b 22.4516(5)
_cell_length_c 7.6085(2)
_cell_measurement_reflns_used 7682
_cell_measurement_temperature 150.(2)
_cell_measurement_theta_max 72.3643
_cell_measurement_theta_min 2.7834
_cell_volume 3835.25(16)
_computing_cell_refinement 'SAINT V8.38A (Bruker AXS Inc., 2017)'
_computing_data_collection 'Bruker Instrument Service vV6.2.15'
_computing_data_reduction 'SAINT V8.38A (Bruker AXS Inc., 2017)'
_computing_molecular_graphics 'shelXle (C.B. Huebschle, rev 882)'
_computing_structure_refinement 'SHELXL-2017/1 (Sheldrick, 2017)'
_computing_structure_solution 'SHELXT 2014/5 (Sheldrick, 2014)'
_diffrn_ambient_temperature 150.(2)
_diffrn_detector_area_resol_mean 7.3910
_diffrn_measured_fraction_theta_full 0.990
_diffrn_measured_fraction_theta_max 0.990
_diffrn_measurement_device_type 'Bruker D8 QUEST PHOTON II'
_diffrn_radiation_monochromator 'Helixos MX multilayer Optic'
_diffrn_radiation_type 'Cu K\a'
_diffrn_radiation_wavelength 1.54178
_diffrn_reflns_av_R_equivalents 0.3123
_diffrn_reflns_av_unetI/netI 0.1020
_diffrn_reflns_limit_h_max 27
_diffrn_reflns_limit_h_min -27
_diffrn_reflns_limit_k_max 27
_diffrn_reflns_limit_k_min -27
_diffrn_reflns_limit_l_max 7
_diffrn_reflns_limit_l_min -9
_diffrn_reflns_number 42858
_diffrn_reflns_theta_full 72.38
_diffrn_reflns_theta_max 72.38
_diffrn_reflns_theta_min 2.78
_diffrn_source 'Ius Diamond'
_diffrn_source_type Microfocus
_exptl_absorpt_coefficient_mu 1.900
_exptl_absorpt_correction_T_max 0.98
_exptl_absorpt_correction_T_min 0.65
_exptl_absorpt_correction_type multi-scan
_exptl_absorpt_process_details
;
SADABS-2016/2 - Bruker AXS area detector scaling and absorption correction
;
_exptl_crystal_colour 'clear light colourless'
_exptl_crystal_density_diffrn 1.340
_exptl_crystal_density_method 'not measured'
_exptl_crystal_description needle
_exptl_crystal_F_000 1616
_exptl_crystal_size_max 0.680
_exptl_crystal_size_mid 0.010
_exptl_crystal_size_min 0.010
_refine_diff_density_max 0.230
_refine_diff_density_min -0.222
_refine_ls_abs_structure_details
;

Flack x determined using 884 quotients [(I+)-(I-)]/[(I+)+(I-)]
(Parsons, Flack and Wagner, Acta Cryst. B69 (2013) 249-259).
;
_refine_ls_abs_structure_Flack 0.071(18)
_refine_ls_extinction_method none
_refine_ls_goodness_of_fit_ref 1.047
_refine_ls_hydrogen_treatment constr
_refine_ls_matrix_type full
_refine_ls_number_parameters 253
_refine_ls_number_reflns 3751
_refine_ls_number_restraints 0
_refine_ls_restrained_S_all 1.047
_refine_ls_R_factor_all 0.0773
_refine_ls_R_factor_gt 0.0466
_refine_ls_shift/su_max 0.001
_refine_ls_shift/su_mean 0.000
_refine_ls_structure_factor_coef Fsqd
_refine_ls_weighting_details 'w=1/[\s^2^(Fo^2^)] where P=(Fo^2^+2Fc^2^)/3'
_refine_ls_weighting_scheme calc
_refine_ls_wR_factor_gt 0.0790
_refine_ls_wR_factor_ref 0.0880
_reflns_number_gt 2785
_reflns_number_total 3751
_reflns_threshold_expression 'I > 2\s(I)'
_cod_data_source_file d3ob00559c2.cif
_cod_data_source_block hd_fjy21
_cod_depositor_comments
;
The following automatic conversions were performed:

data item '_exptl_absorpt_correction_type' value 'Multi-Scan' was
changed to 'multi-scan' in accordance with the
/home/data/users/saulius/crontab/automatic-downloads/rss-feeds/RSC/lib/dictionaries/cif_core.dic
dictionary named 'cif_core.dic' version 2.4.2 last updated on
2011-04-26.

Automatic conversion script
Id: cif_fix_values 8170 2020-07-09 18:12:32Z antanas 

 Adding full bibliography for 7159338--7159339.cif.
;
_cod_original_cell_volume 3835.2(2)
_cod_database_code 7159339

loop_
_space_group_symop_operation_xyz
'x, y, z'
'y, -x, -z'
'-y, x, -z'
'x+1/2, -y+1/2, -z+1/2'
'-x+1/2, y+1/2, -z+1/2'
'-x, -y, z'
'-y+1/2, -x+1/2, z+1/2'
'y+1/2, x+1/2, z+1/2'

loop_
_atom_site_type_symbol
_atom_site_label
_atom_site_fract_x
_atom_site_fract_y
_atom_site_fract_z
_atom_site_U_iso_or_equiv
_atom_site_adp_type
_atom_site_calc_flag
_atom_site_refinement_flags_adp
_atom_site_refinement_flags_occupancy
_atom_site_refinement_flags_posn
_atom_site_occupancy
_atom_site_disorder_assembly
_atom_site_disorder_group
Cl Cl1 0.52369(5) 0.93063(4) 0.8285(2) 0.0501(3) Uani d . . . 1 . .
O O1 0.73497(16) 0.71326(14) 0.9445(5) 0.0491(9) Uani d . . . 1 . .
O O2 0.58567(17) 0.72327(18) 0.1892(6) 0.0670(12) Uani d . . . 1 . .
C C1 0.56276(17) 0.86746(16) 0.7617(7) 0.0362(9) Uani d . . . 1 . .
C C2 0.61430(17) 0.87428(17) 0.6655(7) 0.0362(9) Uani d . . . 1 . .
H H19 0.628452 0.912885 0.636062 0.043 Uiso calc U . R 1 . .
C C3 0.64536(18) 0.82367(17) 0.6122(6) 0.0330(9) Uani d . . . 1 . .
H H18 0.680609 0.827938 0.54426 0.04 Uiso calc U . R 1 . .
C C4 0.62553(15) 0.76718(16) 0.6569(6) 0.0289(8) Uani d . . . 1 . .
C C5 0.65983(17) 0.71339(17) 0.5938(6) 0.0315(9) Uani d . . . 1 . .
H H15 0.699481 0.727722 0.551366 0.038 Uiso calc U . R 1 . .
C C6 0.63072(18) 0.67852(17) 0.4418(6) 0.0332(9) Uani d . . . 1 . .
H H13 0.589672 0.665367 0.474959 0.04 Uiso calc U . R 1 . .
C C7 0.67314(17) 0.62389(17) 0.4250(6) 0.0307(8) Uani d . . . 1 . .
H H12 0.712005 0.638837 0.378352 0.037 Uiso calc U . R 1 . .
C C8 0.65196(16) 0.57531(17) 0.3027(6) 0.0308(8) Uani d . . . 1 . .
C C9 0.68236(17) 0.56583(17) 0.1458(6) 0.0341(9) Uani d . . . 1 . .
H H5 0.716243 0.589501 0.11906 0.041 Uiso calc U . R 1 . .
C C10 0.6640(2) 0.52220(19) 0.0271(6) 0.0388(10) Uani d . . . 1 . .
H H2 0.684949 0.516653 -0.080102 0.047 Uiso calc U . R 1 . .
C C11 0.6149(2) 0.48687(18) 0.0659(7) 0.0399(10) Uani d . . . 1 . .
H H1 0.602462 0.456574 -0.013124 0.048 Uiso calc U . R 1 . .
C C12 0.58436(18) 0.49644(19) 0.2216(7) 0.0404(10) Uani d . . . 1 . .
H H4 0.550341 0.472896 0.24782 0.049 Uiso calc U . R 1 . .
C C13 0.60260(18) 0.53992(18) 0.3402(7) 0.0382(9) Uani d . . . 1 . .
H H3 0.58137 0.545486 0.446946 0.046 Uiso calc U . R 1 . .
C C14 0.68313(18) 0.60646(17) 0.6213(6) 0.0328(9) Uani d . . . 1 . .
H H11 0.654894 0.574149 0.656582 0.039 Uiso calc U . R 1 . .
C C15 0.67148(16) 0.66337(16) 0.7309(6) 0.0308(8) Uani d . . . 1 . .
H H6 0.636253 0.657986 0.809696 0.037 Uiso calc U . R 1 . .
C C16 0.72789(17) 0.67401(17) 0.8376(7) 0.0355(9) Uani d . . . 1 . .
C C17 0.77172(18) 0.62761(18) 0.7861(6) 0.0352(9) Uani d . . . 1 . .
C C18 0.82992(18) 0.6204(2) 0.8491(7) 0.0436(10) Uani d . . . 1 . .
H H10 0.84641 0.646909 0.933339 0.052 Uiso calc U . R 1 . .
C C19 0.8625(2) 0.5727(2) 0.7829(7) 0.0513(13) Uani d . . . 1 . .
H H7 0.902199 0.566501 0.822163 0.062 Uiso calc U . R 1 . .
C C20 0.8379(2) 0.5341(2) 0.6602(8) 0.0533(13) Uani d . . . 1 . .
H H9 0.861015 0.501857 0.616693 0.064 Uiso calc U . R 1 . .
C C21 0.7802(2) 0.5419(2) 0.6002(7) 0.0454(11) Uani d . . . 1 . .
H H8 0.763792 0.515505 0.515407 0.054 Uiso calc U . R 1 . .
C C22 0.74637(18) 0.58903(17) 0.6659(7) 0.0354(9) Uani d . . . 1 . .
C C23 0.62939(19) 0.71365(18) 0.2746(7) 0.0386(10) Uani d . . . 1 . .
H H14 0.666024 0.72949 0.233065 0.046 Uiso calc U . R 1 . .
C C24 0.57376(18) 0.76204(18) 0.7550(7) 0.0372(10) Uani d . . . 1 . .
H H16 0.559715 0.723542 0.786147 0.045 Uiso calc U . R 1 . .
C C25 0.54193(17) 0.81190(18) 0.8090(7) 0.0369(10) Uani d . . . 1 . .
H H17 0.506646 0.807816 0.876848 0.044 Uiso calc U . R 1 . .

loop_
_atom_site_aniso_label
_atom_site_aniso_U_11
_atom_site_aniso_U_22
_atom_site_aniso_U_33
_atom_site_aniso_U_12
_atom_site_aniso_U_13
_atom_site_aniso_U_23
Cl1 0.0423(5) 0.0355(5) 0.0726(9) 0.0103(4) -0.0025(6) -0.0054(6)
O1 0.059(2) 0.0432(17) 0.045(2) 0.0055(14) -0.0174(17) -0.0125(16)
O2 0.072(2) 0.074(2) 0.054(3) -0.0072(18) -0.028(2) 0.018(2)
C1 0.0332(19) 0.0334(19) 0.042(3) 0.0061(15) -0.0081(18) -0.0030(18)
C2 0.043(2) 0.0300(18) 0.036(2) -0.0010(14) 0.000(2) 0.0027(19)
C3 0.0342(19) 0.0344(19) 0.030(2) 0.0031(14) -0.0010(16) 0.0026(17)
C4 0.0305(17) 0.0311(17) 0.025(2) 0.0016(13) -0.0037(17) -0.0003(17)
C5 0.0303(19) 0.0319(19) 0.032(2) -0.0007(14) -0.0011(17) 0.0005(17)
C6 0.0330(19) 0.0294(18) 0.037(3) -0.0003(14) -0.0001(18) 0.0009(18)
C7 0.0335(18) 0.0299(18) 0.029(2) -0.0014(14) 0.0015(17) -0.0025(17)
C8 0.0339(18) 0.0286(18) 0.030(2) 0.0003(14) -0.0042(17) -0.0001(17)
C9 0.0360(19) 0.0316(17) 0.035(3) 0.0045(15) -0.0033(18) 0.0019(18)
C10 0.052(2) 0.038(2) 0.027(2) 0.0085(18) -0.002(2) 0.0005(18)
C11 0.049(2) 0.034(2) 0.037(3) 0.0036(18) -0.013(2) -0.0033(18)
C12 0.037(2) 0.039(2) 0.046(3) -0.0026(16) -0.0102(19) 0.001(2)
C13 0.0368(19) 0.042(2) 0.036(3) -0.0021(15) -0.002(2) -0.001(2)
C14 0.037(2) 0.0311(18) 0.031(2) -0.0018(15) -0.0012(17) -0.0009(17)
C15 0.0297(18) 0.0311(19) 0.032(2) 0.0024(13) 0.0019(16) 0.0012(16)
C16 0.037(2) 0.0333(18) 0.036(3) 0.0014(14) -0.006(2) -0.004(2)
C17 0.035(2) 0.037(2) 0.033(3) 0.0025(15) -0.0003(18) -0.0007(19)
C18 0.037(2) 0.055(3) 0.039(3) -0.0004(17) -0.004(2) 0.007(2)
C19 0.034(2) 0.075(3) 0.045(3) 0.016(2) 0.003(2) 0.009(3)
C20 0.058(3) 0.057(3) 0.045(3) 0.028(2) 0.003(3) 0.003(3)
C21 0.053(3) 0.043(2) 0.040(3) 0.0130(19) 0.001(2) -0.004(2)
C22 0.039(2) 0.0345(19) 0.032(2) 0.0021(15) 0.0015(19) 0.0026(19)
C23 0.046(2) 0.034(2) 0.035(3) 0.0012(16) -0.003(2) 0.0023(18)
C24 0.036(2) 0.0295(18) 0.046(3) -0.0027(15) 0.0012(19) 0.0024(18)
C25 0.0305(18) 0.039(2) 0.042(3) 0.0015(15) 0.0061(19) -0.001(2)

loop_
_atom_type_symbol
_atom_type_description
_atom_type_scat_dispersion_real
_atom_type_scat_dispersion_imag
_atom_type_scat_source
C C 0.0181 0.0091 'International Tables Vol C Tables 4.2.6.8 and 6.1.1.4'
H H 0.0000 0.0000 'International Tables Vol C Tables 4.2.6.8 and 6.1.1.4'
O O 0.0492 0.0322 'International Tables Vol C Tables 4.2.6.8 and 6.1.1.4'
Cl Cl 0.3639 0.7018 'International Tables Vol C Tables 4.2.6.8 and 6.1.1.4'

loop_
_geom_angle_atom_site_label_1
_geom_angle_atom_site_label_2
_geom_angle_atom_site_label_3
_geom_angle_site_symmetry_1
_geom_angle_site_symmetry_3
_geom_angle
_geom_angle_publ_flag
C2 C1 C25 . . 121.6(4) ?
C2 C1 Cl1 . . 119.2(3) ?
C25 C1 Cl1 . . 119.3(3) ?
C1 C2 C3 . . 119.0(4) ?
C1 C2 H19 . . 120.5 ?
C3 C2 H19 . . 120.5 ?
C4 C3 C2 . . 120.9(4) ?
C4 C3 H18 . . 119.5 ?
C2 C3 H18 . . 119.5 ?
C24 C4 C3 . . 118.5(3) ?
C24 C4 C5 . . 122.1(3) ?
C3 C4 C5 . . 119.3(4) ?
C4 C5 C6 . . 115.4(3) ?
C4 C5 C15 . . 116.7(4) ?
C6 C5 C15 . . 102.0(3) ?
C4 C5 H15 . . 107.4 ?
C6 C5 H15 . . 107.4 ?
C15 C5 H15 . . 107.4 ?
C23 C6 C5 . . 112.2(3) ?
C23 C6 C7 . . 110.9(4) ?
C5 C6 C7 . . 101.7(3) ?
C23 C6 H13 . . 110.6 ?
C5 C6 H13 . . 110.6 ?
C7 C6 H13 . . 110.6 ?
C8 C7 C6 . . 115.3(3) ?
C8 C7 C14 . . 117.0(3) ?
C6 C7 C14 . . 101.9(3) ?
C8 C7 H12 . . 107.4 ?
C6 C7 H12 . . 107.4 ?
C14 C7 H12 . . 107.4 ?
C9 C8 C13 . . 118.6(4) ?
C9 C8 C7 . . 119.0(4) ?
C13 C8 C7 . . 122.4(4) ?
C8 C9 C10 . . 121.2(4) ?
C8 C9 H5 . . 119.4 ?
C10 C9 H5 . . 119.4 ?
C11 C10 C9 . . 119.9(5) ?
C11 C10 H2 . . 120.1 ?
C9 C10 H2 . . 120.1 ?
C12 C11 C10 . . 119.1(4) ?
C12 C11 H1 . . 120.5 ?
C10 C11 H1 . . 120.5 ?
C11 C12 C13 . . 121.2(4) ?
C11 C12 H4 . . 119.4 ?
C13 C12 H4 . . 119.4 ?
C12 C13 C8 . . 120.1(5) ?
C12 C13 H3 . . 119.9 ?
C8 C13 H3 . . 119.9 ?
C22 C14 C15 . . 104.6(3) ?
C22 C14 C7 . . 114.5(4) ?
C15 C14 C7 . . 106.5(3) ?
C22 C14 H11 . . 110.3 ?
C15 C14 H11 . . 110.3 ?
C7 C14 H11 . . 110.3 ?
C16 C15 C14 . . 106.0(3) ?
C16 C15 C5 . . 112.6(3) ?
C14 C15 C5 . . 105.3(3) ?
C16 C15 H6 . . 110.9 ?
C14 C15 H6 . . 110.9 ?
C5 C15 H6 . . 110.9 ?
O1 C16 C17 . . 126.9(4) ?
O1 C16 C15 . . 125.6(4) ?
C17 C16 C15 . . 107.5(4) ?
C22 C17 C18 . . 122.5(4) ?
C22 C17 C16 . . 109.9(4) ?
C18 C17 C16 . . 127.5(4) ?
C19 C18 C17 . . 117.1(5) ?
C19 C18 H10 . . 121.4 ?
C17 C18 H10 . . 121.4 ?
C20 C19 C18 . . 121.0(4) ?
C20 C19 H7 . . 119.5 ?
C18 C19 H7 . . 119.5 ?
C21 C20 C19 . . 121.0(4) ?
C21 C20 H9 . . 119.5 ?
C19 C20 H9 . . 119.5 ?
C20 C21 C22 . . 119.1(5) ?
C20 C21 H8 . . 120.4 ?
C22 C21 H8 . . 120.4 ?
C17 C22 C21 . . 119.2(4) ?
C17 C22 C14 . . 111.9(4) ?
C21 C22 C14 . . 128.9(4) ?
O2 C23 C6 . . 124.9(5) ?
O2 C23 H14 . . 117.5 ?
C6 C23 H14 . . 117.5 ?
C4 C24 C25 . . 121.5(4) ?
C4 C24 H16 . . 119.2 ?
C25 C24 H16 . . 119.2 ?
C1 C25 C24 . . 118.5(4) ?
C1 C25 H17 . . 120.8 ?
C24 C25 H17 . . 120.8 ?

loop_
_geom_bond_atom_site_label_1
_geom_bond_atom_site_label_2
_geom_bond_site_symmetry_2
_geom_bond_distance
_geom_bond_publ_flag
Cl1 C1 . 1.743(4) ?
O1 C16 . 1.210(5) ?
O2 C23 . 1.196(6) ?
C1 C2 . 1.377(6) ?
C1 C25 . 1.380(6) ?
C2 C3 . 1.394(5) ?
C2 H19 . 0.95 ?
C3 C4 . 1.387(5) ?
C3 H18 . 0.95 ?
C4 C24 . 1.386(6) ?
C4 C5 . 1.511(5) ?
C5 C6 . 1.542(6) ?
C5 C15 . 1.555(5) ?
C5 H15 . 1.0 ?
C6 C23 . 1.497(6) ?
C6 C7 . 1.558(5) ?
C6 H13 . 1.0 ?
C7 C8 . 1.510(5) ?
C7 C14 . 1.561(6) ?
C7 H12 . 1.0 ?
C8 C9 . 1.391(6) ?
C8 C13 . 1.393(6) ?
C9 C10 . 1.395(6) ?
C9 H5 . 0.95 ?
C10 C11 . 1.389(7) ?
C10 H2 . 0.95 ?
C11 C12 . 1.385(7) ?
C11 H1 . 0.95 ?
C12 C13 . 1.391(6) ?
C12 H4 . 0.95 ?
C13 H3 . 0.95 ?
C14 C22 . 1.511(6) ?
C14 C15 . 1.548(5) ?
C14 H11 . 1.0 ?
C15 C16 . 1.523(6) ?
C15 H6 . 1.0 ?
C16 C17 . 1.486(5) ?
C17 C22 . 1.383(6) ?
C17 C18 . 1.401(6) ?
C18 C19 . 1.391(7) ?
C18 H10 . 0.95 ?
C19 C20 . 1.389(7) ?
C19 H7 . 0.95 ?
C20 C21 . 1.386(7) ?
C20 H9 . 0.95 ?
C21 C22 . 1.394(6) ?
C21 H8 . 0.95 ?
C23 H14 . 0.95 ?
C24 C25 . 1.390(6) ?
C24 H16 . 0.95 ?
C25 H17 . 0.95 ?

loop_
_geom_torsion_atom_site_label_1
_geom_torsion_atom_site_label_2
_geom_torsion_atom_site_label_3
_geom_torsion_atom_site_label_4
_geom_torsion_site_symmetry_1
_geom_torsion_site_symmetry_2
_geom_torsion_site_symmetry_3
_geom_torsion_site_symmetry_4
_geom_torsion
_geom_torsion_publ_flag
C25 C1 C2 C3 . . . . 1.3(7) ?
Cl1 C1 C2 C3 . . . . -179.9(4) ?
C1 C2 C3 C4 . . . . -1.0(7) ?
C2 C3 C4 C24 . . . . 0.5(7) ?
C2 C3 C4 C5 . . . . 178.9(4) ?
C24 C4 C5 C6 . . . . 73.2(5) ?
C3 C4 C5 C6 . . . . -105.2(5) ?
C24 C4 C5 C15 . . . . -46.6(6) ?
C3 C4 C5 C15 . . . . 135.0(4) ?
C4 C5 C6 C23 . . . . 67.3(5) ?
C15 C5 C6 C23 . . . . -165.2(3) ?
C4 C5 C6 C7 . . . . -174.2(4) ?
C15 C5 C6 C7 . . . . -46.6(4) ?
C23 C6 C7 C8 . . . . -69.1(5) ?
C5 C6 C7 C8 . . . . 171.4(3) ?
C23 C6 C7 C14 . . . . 163.1(3) ?
C5 C6 C7 C14 . . . . 43.7(4) ?
C6 C7 C8 C9 . . . . 111.0(4) ?
C14 C7 C8 C9 . . . . -129.2(4) ?
C6 C7 C8 C13 . . . . -68.2(5) ?
C14 C7 C8 C13 . . . . 51.5(5) ?
C13 C8 C9 C10 . . . . 0.4(6) ?
C7 C8 C9 C10 . . . . -178.9(4) ?
C8 C9 C10 C11 . . . . -0.8(6) ?
C9 C10 C11 C12 . . . . 1.1(6) ?
C10 C11 C12 C13 . . . . -1.1(6) ?
C11 C12 C13 C8 . . . . 0.8(7) ?
C9 C8 C13 C12 . . . . -0.4(6) ?
C7 C8 C13 C12 . . . . 178.9(4) ?
C8 C7 C14 C22 . . . . 94.1(4) ?
C6 C7 C14 C22 . . . . -139.2(3) ?
C8 C7 C14 C15 . . . . -150.8(3) ?
C6 C7 C14 C15 . . . . -24.1(4) ?
C22 C14 C15 C16 . . . . -2.2(4) ?
C7 C14 C15 C16 . . . . -123.8(4) ?
C22 C14 C15 C5 . . . . 117.4(3) ?
C7 C14 C15 C5 . . . . -4.2(4) ?
C4 C5 C15 C16 . . . . -86.9(4) ?
C6 C5 C15 C16 . . . . 146.4(4) ?
C4 C5 C15 C14 . . . . 158.0(3) ?
C6 C5 C15 C14 . . . . 31.3(4) ?
C14 C15 C16 O1 . . . . -177.0(5) ?
C5 C15 C16 O1 . . . . 68.4(6) ?
C14 C15 C16 C17 . . . . 2.9(5) ?
C5 C15 C16 C17 . . . . -111.7(4) ?
O1 C16 C17 C22 . . . . 177.3(5) ?
C15 C16 C17 C22 . . . . -2.6(5) ?
O1 C16 C17 C18 . . . . -0.8(9) ?
C15 C16 C17 C18 . . . . 179.3(4) ?
C22 C17 C18 C19 . . . . 1.2(7) ?
C16 C17 C18 C19 . . . . 179.0(5) ?
C17 C18 C19 C20 . . . . -0.2(8) ?
C18 C19 C20 C21 . . . . 0.0(9) ?
C19 C20 C21 C22 . . . . -0.6(9) ?
C18 C17 C22 C21 . . . . -1.8(7) ?
C16 C17 C22 C21 . . . . -180.0(5) ?
C18 C17 C22 C14 . . . . 179.4(4) ?
C16 C17 C22 C14 . . . . 1.2(5) ?
C20 C21 C22 C17 . . . . 1.5(8) ?
C20 C21 C22 C14 . . . . -180.0(5) ?
C15 C14 C22 C17 . . . . 0.6(5) ?
C7 C14 C22 C17 . . . . 116.8(4) ?
C15 C14 C22 C21 . . . . -178.0(5) ?
C7 C14 C22 C21 . . . . -61.8(6) ?
C5 C6 C23 O2 . . . . -126.0(5) ?
C7 C6 C23 O2 . . . . 121.0(5) ?
C3 C4 C24 C25 . . . . -0.2(7) ?
C5 C4 C24 C25 . . . . -178.6(5) ?
C2 C1 C25 C24 . . . . -1.0(8) ?
Cl1 C1 C25 C24 . . . . -179.8(4) ?
C4 C24 C25 C1 . . . . 0.4(8) ?
